data_1540735
loop_
_publ_author_name
'Piechowicz, Marek'
'Abney, Carter W.'
'Zhou, Xin'
'Thacker, Nathan C.'
'Li, Zhong'
'Lin, Wenbin'

_publ_section_title
;
 Design, Synthesis, and Characterization of a Bifunctional Chelator with
 Ultrahigh Capacity for Uranium Uptake from Seawater Simulant
;
_journal_issue 15
_journal_name_full 'Industrial &amp; Engineering Chemistry Research'
_journal_page_first 4170
_journal_paper_doi 10.1021/acs.iecr.5b03304
_journal_volume 55
_journal_year 2016
_chemical_formula_moiety 'C14 H12 N2 O4'
_chemical_formula_sum 'C14 H12 N2 O4'
_chemical_formula_weight 272.26
_space_group_crystal_system orthorhombic
_space_group_IT_number 33
_space_group_name_Hall 'P 2c -2n'
_space_group_name_H-M_alt 'P n a 21'
_symmetry_space_group_name_Hall 'P 2c -2n'
_symmetry_space_group_name_H-M 'P n a 21'
_atom_sites_solution_hydrogens mixed
_atom_sites_solution_primary direct
_audit_creation_date 2015-08-30
_audit_creation_method
;
Olex2 1.2
(compiled 2015.01.26 svn.r3150 for OlexSys, GUI svn.r4998)
;
_cell_angle_alpha 90
_cell_angle_beta 90
_cell_angle_gamma 90
_cell_formula_units_Z 4
_cell_length_a 10.2721(15)
_cell_length_b 12.9900(19)
_cell_length_c 9.3830(14)
_cell_measurement_reflns_used 3181
_cell_measurement_temperature 296(2)
_cell_measurement_theta_max 17.74
_cell_measurement_theta_min 2.31
_cell_volume 1252.0(3)
_computing_molecular_graphics 'Olex2 (Dolomanov et al., 2009)'
_computing_publication_material 'Olex2 (Dolomanov et al., 2009)'
_computing_structure_refinement 'ShelXL (Sheldrick, 2008)'
_computing_structure_solution 'ShelXT (Sheldrick, 2015)'
_diffrn_ambient_temperature 296.15
_diffrn_measured_fraction_theta_full 0.955
_diffrn_measured_fraction_theta_max 0.955
_diffrn_measurement_device_type 'Bruker APEX-II CCD'
_diffrn_measurement_method '\f and \w scans'
_diffrn_radiation_monochromator graphite
_diffrn_radiation_wavelength 0.41328
_diffrn_reflns_av_R_equivalents 0.1171
_diffrn_reflns_av_unetI/netI 0.1280
_diffrn_reflns_Laue_measured_fraction_full 0.955
_diffrn_reflns_Laue_measured_fraction_max 0.955
_diffrn_reflns_limit_h_max 15
_diffrn_reflns_limit_h_min -15
_diffrn_reflns_limit_k_max 13
_diffrn_reflns_limit_k_min -19
_diffrn_reflns_limit_l_max 14
_diffrn_reflns_limit_l_min -14
_diffrn_reflns_number 19889
_diffrn_reflns_point_group_measured_fraction_full 0.930
_diffrn_reflns_point_group_measured_fraction_max 0.930
_diffrn_reflns_theta_full 18.419
_diffrn_reflns_theta_max 18.419
_diffrn_reflns_theta_min 1.470
_diffrn_standards_number 0
_exptl_absorpt_coefficient_mu 0.014
_exptl_absorpt_correction_type none
_exptl_crystal_density_diffrn 1.444
_exptl_crystal_F_000 568
_refine_diff_density_max 0.352
_refine_diff_density_min -0.365
_refine_diff_density_rms 0.072
_refine_ls_abs_structure_details
;
 Flack x determined using 1003 quotients [(I+)-(I-)]/[(I+)+(I-)]
 (Parsons, Flack and Wagner, Acta Cryst. B69 (2013) 249-259).
;
_refine_ls_abs_structure_Flack 0.7(7)
_refine_ls_extinction_method none
_refine_ls_goodness_of_fit_ref 1.015
_refine_ls_hydrogen_treatment mixed
_refine_ls_matrix_type full
_refine_ls_number_parameters 186
_refine_ls_number_reflns 4369
_refine_ls_number_restraints 1
_refine_ls_restrained_S_all 1.015
_refine_ls_R_factor_all 0.1045
_refine_ls_R_factor_gt 0.0602
_refine_ls_shift/su_max 0.000
_refine_ls_shift/su_mean 0.000
_refine_ls_structure_factor_coef Fsqd
_refine_ls_weighting_details 'w=1/[\s^2^(Fo^2^)+(0.0510P)^2^] where P=(Fo^2^+2Fc^2^)/3'
_refine_ls_weighting_scheme calc
_refine_ls_wR_factor_gt 0.1260
_refine_ls_wR_factor_ref 0.1437
_reflns_Friedel_coverage 0.851
_reflns_Friedel_fraction_full 0.902
_reflns_Friedel_fraction_max 0.902
_reflns_number_gt 3000
_reflns_number_total 4369
_reflns_threshold_expression 'I > 2\s(I)'
_cod_data_source_file ie5b03304_si_001.cif
_cod_data_source_block bfc_paper3
_cod_depositor_comments 'Adding full bibliography for 1540735.cif.'
_cod_database_code 1540735
_shelx_space_group_comment
;
The symmetry employed for this shelxl refinement is uniquely defined
by the following loop, which should always be used as a source of
symmetry information in preference to the above space-group names.
They are only intended as comments.
;
_olex2_refinement_description
;
1. Fixed Uiso
 At 1.2 times of:
  All C(H) groups, All N(H,H) groups
 At 1.5 times of:
  All O(H) groups
2.a Aromatic/amide H refined with riding coordinates:
 C5(H5), C6(H6), C9(H9), C4(H4A), C12(H12), C11(H11), C3(H3), C10(H10)
2.b X=CH2 refined with riding coordinates:
 N1(H1A,H1B)
2.c Idealised tetrahedral OH refined as rotating group:
 O4(H4)
;
_shelx_shelxl_version_number 2014/7
_olex2_submission_special_instructions 'No special instructions were received'

loop_
_space_group_symop_operation_xyz
'x, y, z'
'-x, -y, z+1/2'
'x+1/2, -y+1/2, z'
'-x+1/2, y+1/2, z+1/2'

loop_
_atom_site_label
_atom_site_type_symbol
_atom_site_fract_x
_atom_site_fract_y
_atom_site_fract_z
_atom_site_U_iso_or_equiv
_atom_site_adp_type
_atom_site_occupancy
_atom_site_site_symmetry_order
_atom_site_calc_flag
_atom_site_refinement_flags_posn
O1 O 0.65252(19) 0.41130(16) 0.5306(2) 0.0154(4) Uani 1 1 d .
O3 O 0.8468(2) 0.38889(17) 0.1351(2) 0.0217(5) Uani 1 1 d .
N1 N 0.8776(3) 0.4842(2) 0.8645(2) 0.0194(5) Uani 1 1 d .
H1A H 0.9152 0.5429 0.8743 0.023 Uiso 1 1 calc R
H1B H 0.8608 0.4472 0.9383 0.023 Uiso 1 1 calc R
O4 O 0.9053(2) 0.60855(18) 0.6378(3) 0.0254(5) Uani 1 1 d .
H4 H 0.9848 0.6135 0.6394 0.038 Uiso 1 1 calc GR
O2 O 0.8701(2) 0.40717(18) 0.3689(2) 0.0229(5) Uani 1 1 d .
N2 N 0.8707(2) 0.5061(2) 0.6235(3) 0.0177(5) Uani 1 1 d .
C1 C 0.8458(3) 0.4509(2) 0.7367(3) 0.0154(6) Uani 1 1 d .
C2 C 0.7841(3) 0.3487(2) 0.7187(3) 0.0154(6) Uani 1 1 d .
C7 C 0.6904(3) 0.3287(2) 0.6126(3) 0.0154(6) Uani 1 1 d .
C8 C 0.5872(3) 0.3892(2) 0.4036(3) 0.0162(6) Uani 1 1 d .
C5 C 0.6765(3) 0.1532(3) 0.6889(3) 0.0233(7) Uani 1 1 d .
H5 H 0.6408 0.0878 0.6789 0.028 Uiso 1 1 calc R
C6 C 0.6378(3) 0.2315(2) 0.5987(3) 0.0192(6) Uani 1 1 d .
H6 H 0.5761 0.2186 0.5284 0.023 Uiso 1 1 calc R
C9 C 0.4521(3) 0.3800(3) 0.4104(3) 0.0216(7) Uani 1 1 d .
H9 H 0.4091 0.3871 0.4971 0.026 Uiso 1 1 calc R
C4 C 0.7684(3) 0.1717(3) 0.7943(3) 0.0268(7) Uani 1 1 d .
H4A H 0.7936 0.1189 0.8554 0.032 Uiso 1 1 calc R
C12 C 0.5809(3) 0.3636(2) 0.1523(3) 0.0221(7) Uani 1 1 d .
H12 H 0.6225 0.3589 0.0645 0.027 Uiso 1 1 calc R
C11 C 0.4476(3) 0.3523(3) 0.1588(3) 0.0260(7) Uani 1 1 d .
H11 H 0.4009 0.3391 0.0759 0.031 Uiso 1 1 calc R
C3 C 0.8218(3) 0.2679(3) 0.8083(3) 0.0227(7) Uani 1 1 d .
H3 H 0.8840 0.2797 0.8784 0.027 Uiso 1 1 calc R
C14 C 0.8003(3) 0.3931(2) 0.2601(3) 0.0182(6) Uani 1 1 d .
C13 C 0.6546(3) 0.3818(2) 0.2743(3) 0.0167(6) Uani 1 1 d .
C10 C 0.3826(3) 0.3604(3) 0.2872(4) 0.0253(7) Uani 1 1 d .
H10 H 0.2926 0.3527 0.2908 0.030 Uiso 1 1 calc R
H2 H 0.857(3) 0.484(3) 0.538(5) 0.023(9) Uiso 1 1 d .

loop_
_atom_site_aniso_label
_atom_site_aniso_U_11
_atom_site_aniso_U_22
_atom_site_aniso_U_33
_atom_site_aniso_U_23
_atom_site_aniso_U_13
_atom_site_aniso_U_12
O1 0.0189(10) 0.0134(11) 0.0139(9) 0.0008(8) -0.0029(7) -0.0007(8)
O3 0.0314(12) 0.0222(13) 0.0114(9) -0.0007(8) 0.0028(8) -0.0020(9)
N1 0.0298(13) 0.0157(14) 0.0128(10) 0.0001(10) -0.0044(10) -0.0053(11)
O4 0.0277(12) 0.0201(13) 0.0285(11) 0.0020(9) -0.0023(10) -0.0052(9)
O2 0.0229(11) 0.0334(15) 0.0122(9) -0.0045(9) 0.0009(8) -0.0078(10)
N2 0.0249(12) 0.0140(13) 0.0141(11) -0.0007(9) -0.0012(10) -0.0054(10)
C1 0.0171(13) 0.0152(16) 0.0137(12) 0.0002(10) -0.0013(10) 0.0001(11)
C2 0.0223(14) 0.0127(15) 0.0110(11) 0.0014(10) -0.0002(9) -0.0010(12)
C7 0.0182(13) 0.0149(16) 0.0131(12) 0.0013(10) 0.0025(10) -0.0006(11)
C8 0.0219(14) 0.0120(16) 0.0148(12) -0.0005(10) -0.0049(10) -0.0023(12)
C5 0.0320(18) 0.0151(17) 0.0230(14) 0.0004(12) -0.0006(12) -0.0049(14)
C6 0.0210(14) 0.0177(17) 0.0188(13) -0.0004(11) -0.0017(11) -0.0036(12)
C9 0.0185(14) 0.0204(19) 0.0260(14) -0.0005(13) -0.0038(12) 0.0009(12)
C4 0.045(2) 0.0135(18) 0.0222(15) 0.0055(12) -0.0079(14) -0.0008(14)
C12 0.0307(17) 0.0181(17) 0.0175(14) -0.0010(12) -0.0052(12) -0.0018(13)
C11 0.0314(16) 0.0209(18) 0.0257(15) -0.0014(14) -0.0153(13) 0.0001(14)
C3 0.0316(17) 0.0199(18) 0.0167(13) 0.0025(11) -0.0064(11) -0.0025(14)
C14 0.0263(15) 0.0141(16) 0.0142(12) -0.0012(10) 0.0005(11) -0.0034(12)
C13 0.0231(14) 0.0118(16) 0.0151(12) 0.0000(11) -0.0025(11) -0.0016(11)
C10 0.0218(15) 0.0204(19) 0.0337(17) -0.0027(14) -0.0090(14) 0.0006(13)

loop_
_atom_type_symbol
_atom_type_description
_atom_type_scat_dispersion_real
_atom_type_scat_dispersion_imag
_atom_type_scat_source
C C 0.0000 0.0050 'International Tables Vol C Tables 4.2.6.8 and 6.1.1.4'
H H 0.0000 0.0000 'International Tables Vol C Tables 4.2.6.8 and 6.1.1.4'
N N 0.0050 0.0010 'International Tables Vol C Tables 4.2.6.8 and 6.1.1.4'
O O 0.0020 0.0020 'International Tables Vol C Tables 4.2.6.8 and 6.1.1.4'

loop_
_geom_angle_atom_site_label_1
_geom_angle_atom_site_label_2
_geom_angle_atom_site_label_3
_geom_angle
C7 O1 C8 116.9(2)
H1A N1 H1B 120.0
C1 N1 H1A 120.0
C1 N1 H1B 120.0
N2 O4 H4 109.5
O4 N2 H2 117(3)
C1 N2 O4 120.0(2)
C1 N2 H2 123(3)
N1 C1 C2 120.3(3)
N2 C1 N1 120.8(3)
N2 C1 C2 118.9(2)
C7 C2 C1 122.6(3)
C3 C2 C1 119.0(3)
C3 C2 C7 118.4(3)
O1 C7 C2 116.4(3)
O1 C7 C6 123.3(3)
C6 C7 C2 120.2(3)
O1 C8 C13 121.1(2)
C9 C8 O1 117.1(3)
C9 C8 C13 121.7(2)
C6 C5 H5 119.8
C6 C5 C4 120.3(3)
C4 C5 H5 119.8
C7 C6 C5 120.2(3)
C7 C6 H6 119.9
C5 C6 H6 119.9
C8 C9 H9 120.3
C10 C9 C8 119.4(3)
C10 C9 H9 120.3
C5 C4 H4A 120.1
C3 C4 C5 119.8(3)
C3 C4 H4A 120.1
C11 C12 H12 119.3
C11 C12 C13 121.4(3)
C13 C12 H12 119.3
C12 C11 H11 119.6
C12 C11 C10 120.7(3)
C10 C11 H11 119.6
C2 C3 H3 119.5
C4 C3 C2 121.0(3)
C4 C3 H3 119.5
O3 C14 C13 116.8(3)
O2 C14 O3 122.8(3)
O2 C14 C13 120.4(2)
C8 C13 C14 124.1(2)
C12 C13 C8 117.1(3)
C12 C13 C14 118.9(3)
C9 C10 H10 120.2
C11 C10 C9 119.6(3)
C11 C10 H10 120.2

loop_
_geom_bond_atom_site_label_1
_geom_bond_atom_site_label_2
_geom_bond_distance
O1 C7 1.377(3)
O1 C8 1.398(3)
O3 C14 1.268(3)
N1 H1A 0.8600
N1 H1B 0.8600
N1 C1 1.317(4)
O4 H4 0.8200
O4 N2 1.384(3)
O2 C14 1.261(4)
N2 C1 1.307(4)
N2 H2 0.87(4)
C1 C2 1.481(4)
C2 C7 1.408(4)
C2 C3 1.399(4)
C7 C6 1.380(4)
C8 C9 1.394(4)
C8 C13 1.400(4)
C5 H5 0.9300
C5 C6 1.381(4)
C5 C4 1.389(5)
C6 H6 0.9300
C9 H9 0.9300
C9 C10 1.382(4)
C4 H4A 0.9300
C4 C3 1.372(5)
C12 H12 0.9300
C12 C11 1.378(5)
C12 C13 1.393(4)
C11 H11 0.9300
C11 C10 1.381(5)
C3 H3 0.9300
C14 C13 1.509(4)
C10 H10 0.9300

loop_
_geom_torsion_atom_site_label_1
_geom_torsion_atom_site_label_2
_geom_torsion_atom_site_label_3
_geom_torsion_atom_site_label_4
_geom_torsion
O1 C7 C6 C5 -177.2(3)
O1 C8 C9 C10 178.6(3)
O1 C8 C13 C12 -177.5(3)
O1 C8 C13 C14 2.1(4)
O3 C14 C13 C8 -177.1(3)
O3 C14 C13 C12 2.5(4)
N1 C1 C2 C7 145.9(3)
N1 C1 C2 C3 -35.4(4)
O4 N2 C1 N1 -13.7(4)
O4 N2 C1 C2 167.9(2)
O2 C14 C13 C8 2.2(4)
O2 C14 C13 C12 -178.2(3)
N2 C1 C2 C7 -35.7(4)
N2 C1 C2 C3 143.0(3)
C1 C2 C7 O1 -3.8(4)
C1 C2 C7 C6 178.8(3)
C1 C2 C3 C4 -179.2(3)
C2 C7 C6 C5 0.1(4)
C7 O1 C8 C9 88.8(3)
C7 O1 C8 C13 -94.3(3)
C7 C2 C3 C4 -0.5(5)
C8 O1 C7 C2 163.8(2)
C8 O1 C7 C6 -18.8(4)
C8 C9 C10 C11 -1.4(5)
C5 C4 C3 C2 0.7(5)
C6 C5 C4 C3 -0.6(5)
C9 C8 C13 C12 -0.8(4)
C9 C8 C13 C14 178.8(3)
C4 C5 C6 C7 0.1(5)
C12 C11 C10 C9 0.0(5)
C11 C12 C13 C8 -0.6(4)
C11 C12 C13 C14 179.8(3)
C3 C2 C7 O1 177.5(3)
C3 C2 C7 C6 0.1(4)
C13 C8 C9 C10 1.8(5)
C13 C12 C11 C10 1.0(5)
